data_4513402
loop_
_publ_author_name
'George, Fanny'
'Norberg, Bernadette'
'Wouters, Johan'
'Leyssens, Tom'

_publ_section_title
;
 Structural Investigation of Substituent Effect on Hydrogen Bonding in
 (S)-Phenylglycine Amide Benzaldimines
;
_journal_issue 8
_journal_name_full 'Crystal Growth &amp; Design'
_journal_page_first 4005
_journal_paper_doi 10.1021/acs.cgd.5b00621
_journal_volume 15
_journal_year 2015
_chemical_formula_sum 'C16 H16 N2 O'
_chemical_formula_weight 252.31
_chemical_name_systematic
;
 ?
;
_space_group_IT_number 19
_symmetry_space_group_name_Hall 'P 2ac 2ab'
_symmetry_space_group_name_H-M 'P 21 21 21'
_atom_sites_solution_hydrogens geom
_atom_sites_solution_primary direct
_atom_sites_solution_secondary difmap
_audit_creation_method SHELXL-97
_cell_angle_alpha 90.00
_cell_angle_beta 90.00
_cell_angle_gamma 90.00
_cell_formula_units_Z 4
_cell_length_a 5.1707(5)
_cell_length_b 13.2714(12)
_cell_length_c 20.434(2)
_cell_measurement_temperature 293(2)
_cell_volume 1402.2(2)
_computing_structure_refinement 'SHELXL-97 (Sheldrick, 1997)'
_diffrn_ambient_temperature 293(2)
_diffrn_measured_fraction_theta_full 0.996
_diffrn_measured_fraction_theta_max 0.996
_diffrn_radiation_monochromator graphite
_diffrn_radiation_source 'fine-focus sealed tube'
_diffrn_radiation_type MoK\a
_diffrn_radiation_wavelength 0.71073
_diffrn_reflns_av_R_equivalents 0.0332
_diffrn_reflns_av_sigmaI/netI 0.0433
_diffrn_reflns_limit_h_max 6
_diffrn_reflns_limit_h_min -5
_diffrn_reflns_limit_k_max 15
_diffrn_reflns_limit_k_min -13
_diffrn_reflns_limit_l_max 24
_diffrn_reflns_limit_l_min -18
_diffrn_reflns_number 5414
_diffrn_reflns_theta_full 25.00
_diffrn_reflns_theta_max 25.02
_diffrn_reflns_theta_min 3.66
_exptl_absorpt_coefficient_mu 0.076
_exptl_absorpt_correction_T_max 0.9925
_exptl_absorpt_correction_T_min 0.9696
_exptl_crystal_density_diffrn 1.195
_exptl_crystal_density_method 'not measured'
_exptl_crystal_F_000 536
_exptl_crystal_size_max 0.41
_exptl_crystal_size_mid 0.11
_exptl_crystal_size_min 0.10
_refine_diff_density_max 0.156
_refine_diff_density_min -0.142
_refine_diff_density_rms 0.027
_refine_ls_abs_structure_details 'Flack H D (1983), Acta Cryst. A39, 876-881'
_refine_ls_abs_structure_Flack 0.00
_refine_ls_extinction_method none
_refine_ls_goodness_of_fit_ref 1.069
_refine_ls_hydrogen_treatment mixed
_refine_ls_matrix_type full
_refine_ls_number_parameters 181
_refine_ls_number_reflns 2471
_refine_ls_number_restraints 1
_refine_ls_restrained_S_all 1.069
_refine_ls_R_factor_all 0.0684
_refine_ls_R_factor_gt 0.0474
_refine_ls_shift/su_max 0.000
_refine_ls_shift/su_mean 0.000
_refine_ls_structure_factor_coef Fsqd
_refine_ls_weighting_details 'calc w=1/[\s^2^(Fo^2^)+(0.0394P)^2^+0.0778P] where P=(Fo^2^+2Fc^2^)/3'
_refine_ls_weighting_scheme calc
_refine_ls_wR_factor_gt 0.0943
_refine_ls_wR_factor_ref 0.1043
_reflns_number_gt 1903
_reflns_number_total 2471
_reflns_threshold_expression >2sigma(I)
_cod_data_source_file cg5b00621_si_001.cif
_cod_data_source_block m-Me
_cod_depositor_comments 'Adding full bibliography for 4513392--4513414.cif.'
_cod_database_code 4513402

loop_
_symmetry_equiv_pos_as_xyz
'x, y, z'
'-x+1/2, -y, z+1/2'
'x+1/2, -y+1/2, -z'
'-x, y+1/2, -z+1/2'

loop_
_atom_site_label
_atom_site_type_symbol
_atom_site_fract_x
_atom_site_fract_y
_atom_site_fract_z
_atom_site_U_iso_or_equiv
_atom_site_adp_type
_atom_site_occupancy
_atom_site_symmetry_multiplicity
_atom_site_calc_flag
_atom_site_refinement_flags
C1 C -0.0361(5) 0.06174(18) 0.80420(11) 0.0526(6) Uani 1 1 d .
C2 C -0.0130(6) 0.13280(19) 0.75493(13) 0.0686(8) Uani 1 1 d .
H2 H 0.1198 0.1800 0.7569 0.082 Uiso 1 1 calc R
C3 C -0.1847(8) 0.1351(3) 0.70234(14) 0.0842(10) Uani 1 1 d .
C4 C -0.3686(7) 0.0630(3) 0.69860(15) 0.0914(11) Uani 1 1 d .
H4 H -0.4796 0.0622 0.6628 0.110 Uiso 1 1 calc R
C5 C -0.3958(6) -0.0092(3) 0.74642(15) 0.0853(9) Uani 1 1 d .
H5 H -0.5256 -0.0575 0.7431 0.102 Uiso 1 1 calc R
C6 C -0.2298(5) -0.0098(2) 0.79932(12) 0.0665(7) Uani 1 1 d .
H6 H -0.2483 -0.0584 0.8318 0.080 Uiso 1 1 calc R
C7 C 0.1489(5) 0.06092(16) 0.85873(11) 0.0481(6) Uani 1 1 d .
H7 H 0.3047 0.0952 0.8540 0.058 Uiso 1 1 calc R
C8 C 0.3115(4) 0.01138(14) 0.95997(10) 0.0411(5) Uani 1 1 d .
H8 H 0.4725 0.0350 0.9399 0.049 Uiso 1 1 calc R
C9 C 0.3429(4) -0.09835(14) 0.97990(11) 0.0429(5) Uani 1 1 d .
C10 C 0.2529(4) 0.07569(14) 1.02032(11) 0.0403(5) Uani 1 1 d U
C11 C 0.4116(5) 0.06941(18) 1.07413(13) 0.0591(7) Uani 1 1 d U
H11 H 0.5491 0.0242 1.0740 0.071 Uiso 1 1 calc R
C12 C 0.3698(6) 0.1290(2) 1.12804(13) 0.0689(8) Uani 1 1 d .
H12 H 0.4788 0.1238 1.1641 0.083 Uiso 1 1 calc R
C13 C 0.1685(6) 0.19609(19) 1.12898(14) 0.0631(7) Uani 1 1 d .
H13 H 0.1408 0.2367 1.1654 0.076 Uiso 1 1 calc R
C14 C 0.0094(5) 0.20263(17) 1.07614(14) 0.0622(7) Uani 1 1 d .
H14 H -0.1283 0.2477 1.0767 0.075 Uiso 1 1 calc R
C15 C 0.0503(5) 0.14296(15) 1.02155(12) 0.0525(6) Uani 1 1 d .
H15 H -0.0593 0.1483 0.9856 0.063 Uiso 1 1 calc R
C16 C -0.1560(11) 0.2149(3) 0.64980(17) 0.1401(19) Uani 1 1 d .
H16A H -0.3214 0.2450 0.6412 0.210 Uiso 1 1 calc R
H16B H -0.0912 0.1845 0.6105 0.210 Uiso 1 1 calc R
H16C H -0.0374 0.2658 0.6644 0.210 Uiso 1 1 calc R
N1 N 0.1045(3) 0.01547(13) 0.91166(9) 0.0467(5) Uani 1 1 d .
N2 N 0.1305(4) -0.14710(16) 0.99294(11) 0.0551(6) Uani 1 1 d .
O1 O 0.5595(3) -0.13572(11) 0.98395(10) 0.0683(5) Uani 1 1 d .
H2B H -0.020(6) -0.118(2) 0.9788(15) 0.086(10) Uiso 1 1 d .
H2A H 0.131(5) -0.2066(19) 1.0011(11) 0.059(8) Uiso 1 1 d .

loop_
_atom_site_aniso_label
_atom_site_aniso_U_11
_atom_site_aniso_U_22
_atom_site_aniso_U_33
_atom_site_aniso_U_23
_atom_site_aniso_U_13
_atom_site_aniso_U_12
C1 0.0553(14) 0.0619(14) 0.0406(14) -0.0068(12) 0.0023(13) 0.0157(13)
C2 0.085(2) 0.0733(16) 0.0477(16) -0.0048(14) -0.0016(16) 0.0164(15)
C3 0.105(3) 0.104(2) 0.0443(18) -0.0029(17) -0.0061(19) 0.038(2)
C4 0.083(2) 0.146(3) 0.0457(19) -0.015(2) -0.0148(19) 0.038(2)
C5 0.064(2) 0.127(3) 0.065(2) -0.027(2) -0.0072(17) 0.0070(19)
C6 0.0586(16) 0.0862(18) 0.0546(17) -0.0099(15) -0.0047(15) 0.0084(15)
C7 0.0487(13) 0.0439(12) 0.0516(15) -0.0051(11) 0.0000(13) 0.0049(11)
C8 0.0343(12) 0.0418(11) 0.0472(13) 0.0053(10) -0.0005(10) -0.0020(10)
C9 0.0368(13) 0.0414(11) 0.0504(14) -0.0012(10) -0.0046(12) 0.0026(10)
C10 0.0377(11) 0.0365(10) 0.0466(13) 0.0044(10) -0.0042(11) -0.0039(9)
C11 0.0512(15) 0.0632(14) 0.0628(17) -0.0073(14) -0.0071(14) 0.0097(12)
C12 0.0621(17) 0.0885(18) 0.0562(17) -0.0097(15) -0.0170(15) 0.0035(16)
C13 0.0687(18) 0.0595(15) 0.0610(18) -0.0116(13) 0.0031(16) -0.0038(15)
C14 0.0628(17) 0.0509(14) 0.073(2) -0.0092(14) 0.0006(16) 0.0112(13)
C15 0.0529(14) 0.0484(12) 0.0561(15) 0.0032(12) -0.0085(13) 0.0067(11)
C16 0.218(5) 0.139(3) 0.063(2) 0.031(2) -0.026(3) 0.038(4)
N1 0.0463(11) 0.0481(10) 0.0457(12) 0.0047(9) -0.0019(10) 0.0012(9)
N2 0.0485(13) 0.0375(11) 0.0793(16) 0.0069(10) 0.0053(12) -0.0055(10)
O1 0.0450(10) 0.0494(9) 0.1106(15) 0.0097(9) -0.0078(11) 0.0047(8)

loop_
_atom_type_symbol
_atom_type_description
_atom_type_scat_dispersion_real
_atom_type_scat_dispersion_imag
_atom_type_scat_source
C C 0.0033 0.0016 'International Tables Vol C Tables 4.2.6.8 and 6.1.1.4'
H H 0.0000 0.0000 'International Tables Vol C Tables 4.2.6.8 and 6.1.1.4'
N N 0.0061 0.0033 'International Tables Vol C Tables 4.2.6.8 and 6.1.1.4'
O O 0.0106 0.0060 'International Tables Vol C Tables 4.2.6.8 and 6.1.1.4'

loop_
_geom_angle_atom_site_label_1
_geom_angle_atom_site_label_2
_geom_angle_atom_site_label_3
_geom_angle
C6 C1 C2 118.5(2)
C6 C1 C7 121.4(2)
C2 C1 C7 120.0(2)
C1 C2 C3 121.3(3)
C1 C2 H2 119.3
C3 C2 H2 119.3
C4 C3 C2 118.5(3)
C4 C3 C16 121.6(4)
C2 C3 C16 119.9(4)
C3 C4 C5 121.7(3)
C3 C4 H4 119.2
C5 C4 H4 119.2
C4 C5 C6 119.7(3)
C4 C5 H5 120.1
C6 C5 H5 120.1
C5 C6 C1 120.2(3)
C5 C6 H6 119.9
C1 C6 H6 119.9
N1 C7 C1 122.4(2)
N1 C7 H7 118.8
C1 C7 H7 118.8
N1 C8 C9 107.19(16)
N1 C8 C10 112.31(16)
C9 C8 C10 109.86(17)
N1 C8 H8 109.1
C9 C8 H8 109.1
C10 C8 H8 109.1
O1 C9 N2 123.7(2)
O1 C9 C8 120.16(19)
N2 C9 C8 116.1(2)
C11 C10 C15 118.6(2)
C11 C10 C8 119.50(19)
C15 C10 C8 121.8(2)
C12 C11 C10 120.8(2)
C12 C11 H11 119.6
C10 C11 H11 119.6
C13 C12 C11 120.3(3)
C13 C12 H12 119.8
C11 C12 H12 119.8
C14 C13 C12 119.3(2)
C14 C13 H13 120.3
C12 C13 H13 120.3
C13 C14 C15 120.7(2)
C13 C14 H14 119.6
C15 C14 H14 119.6
C10 C15 C14 120.1(2)
C10 C15 H15 119.9
C14 C15 H15 119.9
C3 C16 H16A 109.5
C3 C16 H16B 109.5
H16A C16 H16B 109.5
C3 C16 H16C 109.5
H16A C16 H16C 109.5
H16B C16 H16C 109.5
C7 N1 C8 117.76(19)
C9 N2 H2B 116.1(18)
C9 N2 H2A 121.5(18)
H2B N2 H2A 119(3)

loop_
_geom_bond_atom_site_label_1
_geom_bond_atom_site_label_2
_geom_bond_distance
C1 C6 1.384(4)
C1 C2 1.385(3)
C1 C7 1.469(3)
C2 C3 1.394(4)
C2 H2 0.9300
C3 C4 1.350(5)
C3 C16 1.516(4)
C4 C5 1.376(4)
C4 H4 0.9300
C5 C6 1.380(4)
C5 H5 0.9300
C6 H6 0.9300
C7 N1 1.260(3)
C7 H7 0.9300
C8 N1 1.457(3)
C8 C9 1.521(3)
C8 C10 1.530(3)
C8 H8 0.9800
C9 O1 1.227(2)
C9 N2 1.302(3)
C10 C11 1.375(3)
C10 C15 1.377(3)
C11 C12 1.373(3)
C11 H11 0.9300
C12 C13 1.370(4)
C12 H12 0.9300
C13 C14 1.360(4)
C13 H13 0.9300
C14 C15 1.384(3)
C14 H14 0.9300
C15 H15 0.9300
C16 H16A 0.9600
C16 H16B 0.9600
C16 H16C 0.9600
N2 H2B 0.92(3)
N2 H2A 0.81(2)

loop_
_geom_torsion_atom_site_label_1
_geom_torsion_atom_site_label_2
_geom_torsion_atom_site_label_3
_geom_torsion_atom_site_label_4
_geom_torsion
C6 C1 C2 C3 2.0(4)
C7 C1 C2 C3 179.6(2)
C1 C2 C3 C4 -3.1(4)
C1 C2 C3 C16 179.1(3)
C2 C3 C4 C5 2.6(5)
C16 C3 C4 C5 -179.7(3)
C3 C4 C5 C6 -1.0(5)
C4 C5 C6 C1 -0.2(4)
C2 C1 C6 C5 -0.3(4)
C7 C1 C6 C5 -177.9(2)
C6 C1 C7 N1 -19.7(3)
C2 C1 C7 N1 162.8(2)
N1 C8 C9 O1 134.8(2)
C10 C8 C9 O1 -102.9(3)
N1 C8 C9 N2 -46.3(3)
C10 C8 C9 N2 76.0(2)
N1 C8 C10 C11 171.26(19)
C9 C8 C10 C11 52.1(3)
N1 C8 C10 C15 -11.2(3)
C9 C8 C10 C15 -130.4(2)
C15 C10 C11 C12 -0.1(4)
C8 C10 C11 C12 177.5(2)
C10 C11 C12 C13 -0.1(4)
C11 C12 C13 C14 0.4(4)
C12 C13 C14 C15 -0.5(4)
C11 C10 C15 C14 0.0(3)
C8 C10 C15 C14 -177.5(2)
C13 C14 C15 C10 0.3(4)
C1 C7 N1 C8 174.16(18)
C9 C8 N1 C7 -128.9(2)
C10 C8 N1 C7 110.3(2)
